data_7204307
loop_
_publ_author_name
'Screen, Thomas E. O.'
'Blake, Iain M.'
'Rees, Leigh H.'
'Clegg, William'
'Borwick, Simon J.'
'Anderson, Harry L.'

_publ_section_title
;
 Making conjugated connections to porphyrins: a comparison of alkyne,
 alkene, imine and azo links
;
_journal_issue 3
_journal_name_full 'Journal of the Chemical Society, Perkin Transactions 1'
_journal_page_first 320
_journal_paper_doi 10.1039/b109915a
_journal_year 2002
_chemical_compound_source 'synthesis as described'
_chemical_formula_moiety 'C57.75 H65 N6 Zn'
_chemical_formula_structural 'C57.75 H65 N6 Zn'
_chemical_formula_sum 'C57.75 H65 N6 Zn'
_chemical_formula_weight 908.53
_chemical_name_systematic
;
?
;
_space_group_IT_number 2
_symmetry_cell_setting triclinic
_symmetry_space_group_name_Hall '-P 1'
_symmetry_space_group_name_H-M 'P -1'
_atom_sites_solution_hydrogens geom
_atom_sites_solution_primary direct
_atom_sites_solution_secondary difmap
_audit_creation_method SHELXL
_cell_angle_alpha 97.162(6)
_cell_angle_beta 97.805(6)
_cell_angle_gamma 103.870(6)
_cell_formula_units_Z 2
_cell_length_a 12.780(8)
_cell_length_b 14.281(7)
_cell_length_c 14.546(8)
_cell_measurement_reflns_used 25
_cell_measurement_temperature 150(2)
_cell_measurement_theta_max 0
_cell_measurement_theta_min 0
_cell_volume 2519(2)
_computing_molecular_graphics 'Ortep-3 for Windows (Farrugia, 1997)'
_computing_publication_material 'WinGX publication routines (Farrugia, 1998)'
_computing_structure_refinement 'SHELXL-93 (Sheldrick, 1993)'
_diffrn_ambient_temperature 293(2)
_diffrn_radiation_monochromator graphite
_diffrn_radiation_source 'fine-focus sealed tube'
_diffrn_radiation_type MoK\a
_diffrn_radiation_wavelength 0.71073
_diffrn_reflns_av_R_equivalents 0.0000
_diffrn_reflns_av_sigmaI/netI 0.0559
_diffrn_reflns_limit_h_max 15
_diffrn_reflns_limit_h_min -15
_diffrn_reflns_limit_k_max 17
_diffrn_reflns_limit_k_min -17
_diffrn_reflns_limit_l_max 18
_diffrn_reflns_limit_l_min 0
_diffrn_reflns_number 9336
_diffrn_reflns_theta_max 26.52
_diffrn_reflns_theta_min 1.49
_exptl_absorpt_coefficient_mu 0.531
_exptl_absorpt_correction_T_max 0.871
_exptl_absorpt_correction_T_min 0.7506
_exptl_absorpt_correction_type refdelf
_exptl_crystal_colour green
_exptl_crystal_density_diffrn 1.198
_exptl_crystal_density_method none
_exptl_crystal_description prism
_exptl_crystal_F_000 967
_exptl_crystal_size_max 0.5
_exptl_crystal_size_mid 0.3
_exptl_crystal_size_min 0.2
_refine_diff_density_max 1.637
_refine_diff_density_min -0.543
_refine_diff_density_rms 0.102
_refine_ls_extinction_method none
_refine_ls_goodness_of_fit_all 1.044
_refine_ls_goodness_of_fit_obs 1.110
_refine_ls_matrix_type full
_refine_ls_number_parameters 652
_refine_ls_number_reflns 9331
_refine_ls_number_restraints 147
_refine_ls_restrained_S_all 1.071
_refine_ls_restrained_S_obs 1.111
_refine_ls_R_factor_all 0.0870
_refine_ls_R_factor_obs 0.0702
_refine_ls_shift/esd_max -0.042
_refine_ls_shift/esd_mean 0.001
_refine_ls_structure_factor_coef Fsqd
_refine_ls_weighting_details 'w=1/[\s^2^(Fo^2^)+(0.1167P)^2^+3.7113P] where P=(Fo^2^+2Fc^2^)/3'
_refine_ls_weighting_scheme calc
_refine_ls_wR_factor_all 0.2092
_refine_ls_wR_factor_obs 0.1925
_reflns_number_observed 7413
_reflns_number_total 9336
_reflns_observed_criterion >2sigma(I)
_cod_data_source_file b109915a.txt
_cod_data_source_block str32
_cod_depositor_comments
;
The following automatic conversions were performed:

'_refine_ls_weighting_scheme' value 'calc
w=1/[\s^2^(Fo^2^)+(0.1167P)^2^+3.7113P] where P=(Fo^2^+2Fc^2^)/3' was
changed to 'calc'. New tag '_refine_ls_weighting_details' was
created. The value of the new tag was set to
'w=1/[\s^2^(Fo^2^)+(0.1167P)^2^+3.7113P] where P=(Fo^2^+2Fc^2^)/3'.

Automatic conversion script
Id: cif_fix_values 3143 2015-03-26 13:38:13Z robertas 
;
_cod_original_cell_volume 2519.2(2)
_cod_database_code 7204307

loop_
_symmetry_equiv_pos_as_xyz
'x, y, z'
'-x, -y, -z'

loop_
_atom_site_aniso_label
_atom_site_aniso_U_11
_atom_site_aniso_U_22
_atom_site_aniso_U_33
_atom_site_aniso_U_23
_atom_site_aniso_U_13
_atom_site_aniso_U_12
Zn1 0.0202(2) 0.0188(2) 0.0237(2) 0.0063(2) 0.0070(2) 0.0104(2)
N1 0.020(2) 0.0182(15) 0.025(2) 0.0036(13) 0.0056(12) 0.0081(12)
C2 0.023(2) 0.021(2) 0.026(2) 0.005(2) 0.0072(15) 0.0080(15)
C3 0.031(2) 0.030(2) 0.031(2) 0.008(2) 0.016(2) 0.014(2)
C4 0.024(2) 0.027(2) 0.031(2) 0.005(2) 0.009(2) 0.012(2)
C5 0.021(2) 0.020(2) 0.023(2) 0.002(2) 0.0050(14) 0.0097(14)
C6 0.019(2) 0.018(2) 0.027(2) 0.004(2) 0.0019(14) 0.0083(14)
C7 0.023(2) 0.023(2) 0.026(2) 0.006(2) 0.0069(15) 0.0117(15)
C8 0.021(2) 0.022(2) 0.036(2) 0.005(2) 0.005(2) 0.0073(15)
C9 0.022(2) 0.031(2) 0.033(2) 0.009(2) 0.007(2) 0.011(2)
C10 0.020(2) 0.046(3) 0.049(3) 0.004(2) -0.001(2) 0.012(2)
C11 0.040(3) 0.141(7) 0.054(4) 0.013(4) 0.000(3) 0.019(4)
C12 0.036(3) 0.090(5) 0.075(4) 0.023(4) 0.007(3) -0.007(3)
C13 0.028(3) 0.084(5) 0.243(12) -0.032(7) -0.012(5) 0.030(3)
C14 0.023(2) 0.029(2) 0.031(2) 0.008(2) 0.006(2) 0.016(2)
C15 0.024(2) 0.022(2) 0.025(2) 0.008(2) 0.0047(15) 0.0102(15)
C16 0.028(2) 0.022(2) 0.036(2) 0.004(2) 0.004(2) 0.013(2)
C17 0.048(3) 0.034(2) 0.040(2) 0.001(2) 0.011(2) 0.019(2)
C18 0.049(3) 0.026(2) 0.047(3) 0.013(2) 0.014(2) 0.016(2)
C19 0.035(3) 0.026(2) 0.062(3) -0.004(2) -0.004(2) 0.011(2)
C20 0.018(2) 0.026(2) 0.030(2) 0.009(2) 0.0050(14) 0.0094(15)
C21 0.019(2) 0.018(2) 0.028(2) 0.003(2) 0.0021(14) 0.0081(14)
C22 0.026(2) 0.024(2) 0.030(2) 0.008(2) 0.006(2) 0.013(2)
C23 0.025(2) 0.024(2) 0.028(2) 0.009(2) 0.005(2) 0.008(2)
C24 0.021(2) 0.016(2) 0.022(2) 0.0015(15) 0.0029(14) 0.0053(14)
N25 0.019(2) 0.0191(15) 0.0235(15) 0.0047(13) 0.0034(12) 0.0091(12)
C26 0.022(2) 0.017(2) 0.018(2) 0.0026(14) 0.0040(14) 0.0028(14)
N27 0.0172(15) 0.023(2) 0.024(2) 0.0060(14) 0.0036(12) 0.0053(12)
N28 0.029(2) 0.023(2) 0.024(2) 0.0060(14) 0.0065(13) 0.0062(13)
C29 0.020(2) 0.026(2) 0.022(2) 0.004(2) 0.0041(14) 0.0017(15)
C30 0.033(2) 0.029(2) 0.031(2) 0.008(2) 0.008(2) 0.010(2)
C31 0.039(3) 0.042(3) 0.039(2) 0.024(2) 0.010(2) 0.011(2)
C32 0.034(2) 0.054(3) 0.032(2) 0.014(2) 0.014(2) 0.010(2)
C33 0.028(2) 0.039(2) 0.032(2) 0.006(2) 0.009(2) 0.010(2)
C34 0.025(2) 0.028(2) 0.028(2) 0.006(2) 0.007(2) 0.006(2)
C35 0.017(2) 0.018(2) 0.024(2) 0.0014(15) 0.0023(13) 0.0053(13)
C36 0.026(2) 0.029(2) 0.026(2) 0.005(2) 0.010(2) 0.010(2)
C37 0.027(2) 0.027(2) 0.030(2) 0.003(2) 0.009(2) 0.015(2)
C38 0.021(2) 0.022(2) 0.023(2) 0.002(2) 0.0042(14) 0.0099(14)
N39 0.0181(15) 0.0176(14) 0.0239(15) 0.0048(13) 0.0037(12) 0.0084(12)
C40 0.019(2) 0.020(2) 0.026(2) 0.002(2) -0.0001(14) 0.0086(14)
C41 0.027(2) 0.024(2) 0.025(2) 0.006(2) 0.0056(15) 0.014(2)
C42 0.027(2) 0.021(2) 0.026(2) 0.003(2) 0.0035(15) 0.012(2)
C43 0.026(2) 0.030(2) 0.026(2) 0.004(2) 0.005(2) 0.015(2)
C44 0.024(2) 0.038(2) 0.042(2) 0.006(2) 0.009(2) 0.017(2)
C45 0.033(3) 0.099(5) 0.050(3) 0.013(3) 0.000(2) 0.016(3)
C46 0.040(3) 0.060(3) 0.089(4) 0.034(3) 0.023(3) 0.020(3)
C47 0.037(3) 0.058(3) 0.102(5) 0.010(3) 0.015(3) 0.028(3)
C48 0.034(2) 0.030(2) 0.029(2) 0.002(2) 0.004(2) 0.021(2)
C49 0.034(2) 0.023(2) 0.028(2) 0.002(2) 0.002(2) 0.014(2)
C50 0.037(2) 0.025(2) 0.042(2) -0.003(2) -0.003(2) 0.014(2)
C51 0.081(5) 0.047(3) 0.058(4) -0.016(3) 0.016(3) 0.010(3)
C52 0.064(4) 0.030(2) 0.057(3) 0.002(2) -0.002(3) 0.011(2)
C53 0.056(4) 0.033(3) 0.088(4) -0.013(3) -0.029(3) 0.014(2)
C54 0.023(2) 0.027(2) 0.032(2) 0.003(2) 0.001(2) 0.013(2)
C55 0.022(2) 0.017(2) 0.025(2) 0.006(2) 0.0016(14) 0.0076(14)
C56 0.028(2) 0.023(2) 0.029(2) 0.007(2) 0.002(2) 0.012(2)
C57 0.033(2) 0.024(2) 0.028(2) 0.011(2) 0.008(2) 0.011(2)
C58 0.025(2) 0.017(2) 0.022(2) 0.004(2) 0.0032(14) 0.0075(14)
N59 0.023(2) 0.020(2) 0.025(2) 0.0049(13) 0.0059(12) 0.0102(12)
C60 0.028(2) 0.024(2) 0.024(2) 0.007(2) 0.008(2) 0.009(2)
C91 0.103(9) 0.113(7) 0.095(7) -0.010(7) 0.003(7) 0.058(7)
C92 0.038(5) 0.063(6) 0.079(6) -0.025(5) 0.030(5) 0.007(5)
C93 0.086(7) 0.112(8) 0.098(7) -0.003(7) 0.042(7) 0.029(7)
C94 0.120(9) 0.123(8) 0.091(7) 0.022(8) 0.035(7) 0.021(7)
C95 0.110(9) 0.090(8) 0.107(6) 0.020(7) 0.037(7) 0.014(7)
C101 0.115(10) 0.101(10) 0.072(10) 0.020(9) -0.002(9) 0.033(9)
C102 0.115(10) 0.119(10) 0.107(11) 0.036(9) 0.002(9) 0.035(9)
C103 0.116(9) 0.119(10) 0.116(12) 0.013(9) 0.036(9) 0.020(9)
C104 0.121(10) 0.119(9) 0.132(13) 0.013(10) 0.032(10) 0.029(10)
C105 0.116(9) 0.122(11) 0.133(13) 0.020(10) 0.022(10) 0.037(10)

loop_
_atom_site_label
_atom_site_type_symbol
_atom_site_fract_x
_atom_site_fract_y
_atom_site_fract_z
_atom_site_U_iso_or_equiv
_atom_site_thermal_displace_type
_atom_site_occupancy
_atom_site_calc_flag
_atom_site_refinement_flags
_atom_site_disorder_group
Zn1 Zn 0.43912(3) 0.47741(3) 0.32073(3) 0.01940(15) Uani 1 d . .
N1 N 0.3242(2) 0.5039(2) 0.3955(2) 0.0205(6) Uani 1 d . .
C2 C 0.2965(3) 0.4637(3) 0.4713(3) 0.0227(8) Uani 1 d . .
C3 C 0.2160(3) 0.5046(3) 0.5072(3) 0.0279(9) Uani 1 d . .
H3 H 0.1842(3) 0.4895(3) 0.5591(3) 0.033 Uiso 1 calc R .
C4 C 0.1946(3) 0.5689(3) 0.4525(3) 0.0258(8) Uani 1 d . .
H4 H 0.1445(3) 0.6060(3) 0.4588(3) 0.031 Uiso 1 calc R .
C5 C 0.2630(3) 0.5698(3) 0.3825(3) 0.0207(7) Uani 1 d . .
C6 C 0.2705(3) 0.6311(3) 0.3153(3) 0.0208(7) Uani 1 d . .
C7 C 0.2030(3) 0.7037(3) 0.3170(3) 0.0226(8) Uani 1 d . .
C8 C 0.0920(3) 0.6765(3) 0.2831(3) 0.0257(8) Uani 1 d . .
H8 H 0.0574(3) 0.6116(3) 0.2580(3) 0.031 Uiso 1 calc R .
C9 C 0.0309(3) 0.7460(3) 0.2864(3) 0.0272(8) Uani 1 d . .
C10 C -0.0914(3) 0.7155(4) 0.2473(3) 0.0389(11) Uani 1 d . .
C11 C -0.1127(5) 0.6716(7) 0.1450(4) 0.080(2) Uani 1 d . .
H11A H -0.0814(41) 0.6169(26) 0.1372(6) 0.120 Uiso 1 calc R .
H11B H -0.0802(41) 0.7198(13) 0.1096(7) 0.120 Uiso 1 calc R .
H11C H -0.1902(5) 0.6499(40) 0.1228(11) 0.120 Uiso 1 calc R .
C12 C -0.1465(5) 0.6322(5) 0.2972(5) 0.070(2) Uani 1 d . .
H12A H -0.1143(28) 0.5784(15) 0.2870(29) 0.106 Uiso 1 calc R .
H12B H -0.2234(8) 0.6108(25) 0.2722(25) 0.106 Uiso 1 calc R .
H12C H -0.1362(35) 0.6556(12) 0.3635(7) 0.106 Uiso 1 calc R .
C13 C -0.1466(5) 0.7946(6) 0.2627(8) 0.124(4) Uani 1 d . .
H13A H -0.2218(19) 0.7716(21) 0.2326(53) 0.186 Uiso 1 calc R .
H13B H -0.1109(44) 0.8497(25) 0.2365(52) 0.186 Uiso 1 calc R .
H13C H -0.1429(61) 0.8138(42) 0.3289(9) 0.186 Uiso 1 calc R .
C14 C 0.0842(3) 0.8406(3) 0.3256(3) 0.0259(8) Uani 1 d . .
H14 H 0.0443(3) 0.8872(3) 0.3281(3) 0.031 Uiso 1 calc R .
C15 C 0.1960(3) 0.8699(3) 0.3620(3) 0.0226(8) Uani 1 d . .
C16 C 0.2500(3) 0.9768(3) 0.4057(3) 0.0276(9) Uani 1 d . .
C17 C 0.1873(4) 1.0104(3) 0.4799(3) 0.0392(11) Uani 1 d . .
H17A H 0.1862(24) 0.9696(16) 0.5277(13) 0.059 Uiso 1 calc R .
H17B H 0.1137(9) 1.0056(24) 0.4510(6) 0.059 Uiso 1 calc R .
H17C H 0.2227(16) 1.0770(9) 0.5078(17) 0.059 Uiso 1 calc R .
C18 C 0.2500(4) 1.0397(3) 0.3282(3) 0.0381(10) Uani 1 d . .
H18A H 0.2837(25) 1.1069(4) 0.3549(5) 0.057 Uiso 1 calc R .
H18B H 0.1760(4) 1.0330(19) 0.2988(16) 0.057 Uiso 1 calc R .
H18C H 0.2902(23) 1.0187(16) 0.2820(12) 0.057 Uiso 1 calc R .
C19 C 0.3686(4) 0.9912(3) 0.4538(4) 0.0426(12) Uani 1 d . .
H19A H 0.3699(5) 0.9502(20) 0.5013(18) 0.064 Uiso 1 calc R .
H19B H 0.3989(10) 1.0584(6) 0.4824(22) 0.064 Uiso 1 calc R .
H19C H 0.4110(8) 0.9740(26) 0.4080(6) 0.064 Uiso 1 calc R .
C20 C 0.2538(3) 0.8000(3) 0.3560(3) 0.0232(8) Uani 1 d . .
H20 H 0.3287(3) 0.8179(3) 0.3787(3) 0.028 Uiso 1 calc R .
C21 C 0.3384(3) 0.6339(3) 0.2483(3) 0.0211(7) Uani 1 d . .
C22 C 0.3359(3) 0.6894(3) 0.1739(3) 0.0249(8) Uani 1 d . .
H22 H 0.2906(3) 0.7304(3) 0.1631(3) 0.030 Uiso 1 calc R .
C23 C 0.4101(3) 0.6723(3) 0.1221(3) 0.0248(8) Uani 1 d . .
H23 H 0.4258(3) 0.6985(3) 0.0686(3) 0.030 Uiso 1 calc R .
C24 C 0.4611(3) 0.6051(3) 0.1656(3) 0.0199(7) Uani 1 d . .
N25 N 0.4164(2) 0.5823(2) 0.2419(2) 0.0199(6) Uani 1 d . .
C26 C 0.5420(3) 0.5640(3) 0.1334(2) 0.0197(7) Uani 1 d . .
N27 N 0.5924(2) 0.5888(2) 0.0563(2) 0.0211(6) Uani 1 d . .
N28 N 0.5881(3) 0.6681(2) 0.0291(2) 0.0250(7) Uani 1 d . .
C29 C 0.6401(3) 0.6835(3) -0.0497(3) 0.0237(8) Uani 1 d . .
C30 C 0.6221(3) 0.7606(3) -0.0928(3) 0.0303(9) Uani 1 d . .
H30 H 0.5794(3) 0.7990(3) -0.0689(3) 0.036 Uiso 1 calc R .
C31 C 0.6672(4) 0.7806(4) -0.1711(3) 0.0378(10) Uani 1 d . .
H31 H 0.6542(4) 0.8319(4) -0.2006(3) 0.045 Uiso 1 calc R .
C32 C 0.7313(4) 0.7251(4) -0.2057(3) 0.0385(11) Uani 1 d . .
H32 H 0.7621(4) 0.7390(4) -0.2584(3) 0.046 Uiso 1 calc R .
C33 C 0.7502(3) 0.6486(3) -0.1626(3) 0.0326(9) Uani 1 d . .
H33 H 0.7943(3) 0.6116(3) -0.1862(3) 0.039 Uiso 1 calc R .
C34 C 0.7046(3) 0.6265(3) -0.0849(3) 0.0271(8) Uani 1 d . .
H34 H 0.7167(3) 0.5743(3) -0.0565(3) 0.033 Uiso 1 calc R .
C35 C 0.5779(3) 0.4874(3) 0.1680(3) 0.0198(7) Uani 1 d . .
C36 C 0.6499(3) 0.4385(3) 0.1259(3) 0.0260(8) Uani 1 d . .
H36 H 0.6801(3) 0.4520(3) 0.0728(3) 0.031 Uiso 1 calc R .
C37 C 0.6656(3) 0.3701(3) 0.1769(3) 0.0263(8) Uani 1 d . .
H37 H 0.7082(3) 0.3268(3) 0.1658(3) 0.032 Uiso 1 calc R .
C38 C 0.6043(3) 0.3757(3) 0.2526(3) 0.0216(8) Uani 1 d . .
N39 N 0.5518(2) 0.4487(2) 0.2447(2) 0.0191(6) Uani 1 d . .
C40 C 0.5978(3) 0.3148(3) 0.3197(3) 0.0216(8) Uani 1 d . .
C41 C 0.6596(3) 0.2381(3) 0.3109(3) 0.0236(8) Uani 1 d . .
C42 C 0.7726(3) 0.2635(3) 0.3346(3) 0.0240(8) Uani 1 d . .
H42 H 0.8097(3) 0.3276(3) 0.3607(3) 0.029 Uiso 1 calc R .
C43 C 0.8312(3) 0.1942(3) 0.3196(3) 0.0257(8) Uani 1 d . .
C44 C 0.9553(3) 0.2241(3) 0.3457(3) 0.0328(9) Uani 1 d . .
C45 C 0.9886(4) 0.2596(5) 0.4518(4) 0.061(2) Uani 1 d . .
H45A H 1.0670(5) 0.2773(34) 0.4683(6) 0.092 Uiso 1 calc R .
H45B H 0.9581(32) 0.2082(12) 0.4848(4) 0.092 Uiso 1 calc R .
H45C H 0.9618(33) 0.3154(21) 0.4689(6) 0.092 Uiso 1 calc R .
C46 C 1.0049(4) 0.3098(4) 0.2977(5) 0.058(2) Uani 1 d . .
H46A H 1.0825(7) 0.3308(21) 0.3189(24) 0.088 Uiso 1 calc R .
H46B H 0.9731(26) 0.3629(12) 0.3133(25) 0.088 Uiso 1 calc R .
H46C H 0.9900(31) 0.2893(10) 0.2308(5) 0.088 Uiso 1 calc R .
C47 C 1.0078(5) 0.1429(4) 0.3209(5) 0.063(2) Uani 1 d . .
H47A H 1.0858(5) 0.1669(10) 0.3382(30) 0.094 Uiso 1 calc R .
H47B H 0.9890(31) 0.1197(23) 0.2544(7) 0.094 Uiso 1 calc R .
H47C H 0.9821(29) 0.0903(15) 0.3542(25) 0.094 Uiso 1 calc R .
C48 C 0.7725(3) 0.0994(3) 0.2807(3) 0.0289(9) Uani 1 d . .
H48 H 0.8106(3) 0.0522(3) 0.2709(3) 0.035 Uiso 1 calc R .
C49 C 0.6590(3) 0.0718(3) 0.2556(3) 0.0280(9) Uani 1 d . .
C50 C 0.5991(4) -0.0340(3) 0.2099(3) 0.0355(10) Uani 1 d . .
C51 C 0.6524(6) -0.0663(4) 0.1294(4) 0.065(2) Uani 1 d . .
H51A H 0.6528(35) -0.0221(20) 0.0848(17) 0.098 Uiso 1 calc R .
H51B H 0.6122(23) -0.1311(14) 0.0992(21) 0.098 Uiso 1 calc R .
H51C H 0.7263(14) -0.0664(33) 0.1531(6) 0.098 Uiso 1 calc R .
C52 C 0.6037(5) -0.1008(4) 0.2825(4) 0.0522(14) Uani 1 d . .
H52A H 0.5664(29) -0.1668(6) 0.2540(8) 0.078 Uiso 1 calc R .
H52B H 0.5689(29) -0.0808(19) 0.3333(14) 0.078 Uiso 1 calc R .
H52C H 0.6787(5) -0.0970(23) 0.3063(21) 0.078 Uiso 1 calc R .
C53 C 0.4787(5) -0.0441(4) 0.1715(5) 0.064(2) Uani 1 d . .
H53A H 0.4737(5) -0.0010(26) 0.1264(25) 0.097 Uiso 1 calc R .
H53B H 0.4423(10) -0.0274(33) 0.2223(6) 0.097 Uiso 1 calc R .
H53C H 0.4446(11) -0.1104(9) 0.1417(30) 0.097 Uiso 1 calc R .
C54 C 0.6035(3) 0.1428(3) 0.2732(3) 0.0269(8) Uani 1 d . .
H54 H 0.5274(3) 0.1259(3) 0.2594(3) 0.032 Uiso 1 calc R .
C55 C 0.5342(3) 0.3160(3) 0.3902(3) 0.0208(7) Uani 1 d . .
C56 C 0.5316(3) 0.2566(3) 0.4629(3) 0.0257(8) Uani 1 d . .
H56 H 0.5709(3) 0.2103(3) 0.4710(3) 0.031 Uiso 1 calc R .
C57 C 0.4622(3) 0.2801(3) 0.5167(3) 0.0267(8) Uani 1 d . .
H57 H 0.4450(3) 0.2542(3) 0.5700(3) 0.032 Uiso 1 calc R .
C58 C 0.4190(3) 0.3531(3) 0.4771(3) 0.0210(7) Uani 1 d . .
N59 N 0.4657(2) 0.3750(2) 0.4009(2) 0.0215(6) Uani 1 d . .
C60 C 0.3415(3) 0.3949(3) 0.5097(3) 0.0245(8) Uani 1 d . .
H60 H 0.3167(3) 0.3749(3) 0.5632(3) 0.029 Uiso 1 calc R .
C91 C 0.9265(12) 0.5216(10) -0.0792(11) 0.102(4) Uani 0.50 d PDU .
C92 C 0.8912(7) 0.4566(8) -0.0455(8) 0.062(3) Uani 0.50 d PDU .
C93 C 0.9637(9) 0.4503(11) 0.0052(8) 0.097(4) Uani 0.50 d PDU .
C94 C 0.9268(15) 0.3897(9) 0.0437(11) 0.111(5) Uani 0.50 d PDU .
C95 C 0.9396(16) 0.4276(13) 0.1189(12) 0.103(5) Uani 0.50 d PDU .
C101 C 0.7838(16) 0.1813(23) 0.0303(21) 0.097(6) Uani 0.25 d PDU .
C102 C 0.8090(17) 0.1410(21) -0.0314(16) 0.113(7) Uani 0.25 d PDU .
C103 C 0.8856(17) 0.1226(20) 0.0012(21) 0.118(7) Uani 0.25 d PDU .
C104 C 0.8791(24) 0.0475(18) -0.0386(30) 0.124(8) Uani 0.25 d PDU .
C105 C 0.9657(28) 0.0399(25) -0.0248(31) 0.123(8) Uani 0.25 d PDU .

loop_
_atom_type_symbol
_atom_type_description
_atom_type_scat_dispersion_real
_atom_type_scat_dispersion_imag
_atom_type_scat_source
C C 0.0033 0.0016 'International Tables Vol C Tables 4.2.6.8 and 6.1.1.4'
H H 0.0000 0.0000 'International Tables Vol C Tables 4.2.6.8 and 6.1.1.4'
N N 0.0061 0.0033 'International Tables Vol C Tables 4.2.6.8 and 6.1.1.4'
Zn Zn 0.2839 1.4301 'International Tables Vol C Tables 4.2.6.8 and 6.1.1.4'

loop_
_geom_angle_atom_site_label_1
_geom_angle_atom_site_label_2
_geom_angle_atom_site_label_3
_geom_angle
_geom_angle_site_symmetry_1
_geom_angle_site_symmetry_3
_geom_angle_publ_flag
N39 Zn1 N1 178.92(12) . . ?
N39 Zn1 N59 89.73(12) . . ?
N1 Zn1 N59 90.08(12) . . ?
N39 Zn1 N25 89.76(12) . . ?
N1 Zn1 N25 90.45(12) . . ?
N59 Zn1 N25 178.52(13) . . ?
C2 N1 C5 106.7(3) . . ?
C2 N1 Zn1 126.5(2) . . ?
C5 N1 Zn1 126.8(2) . . ?
N1 C2 C60 125.4(3) . . ?
N1 C2 C3 109.6(3) . . ?
C60 C2 C3 125.0(4) . . ?
C4 C3 C2 107.5(3) . . ?
C3 C4 C5 107.2(3) . . ?
N1 C5 C6 125.5(3) . . ?
N1 C5 C4 109.0(3) . . ?
C6 C5 C4 125.4(3) . . ?
C21 C6 C5 125.8(3) . . ?
C21 C6 C7 116.5(3) . . ?
C5 C6 C7 117.7(3) . . ?
C8 C7 C20 119.6(3) . . ?
C8 C7 C6 121.9(3) . . ?
C20 C7 C6 118.5(3) . . ?
C7 C8 C9 120.5(4) . . ?
C14 C9 C8 118.1(4) . . ?
C14 C9 C10 121.8(4) . . ?
C8 C9 C10 120.1(4) . . ?
C13 C10 C11 110.8(6) . . ?
C13 C10 C9 114.0(4) . . ?
C11 C10 C9 111.0(4) . . ?
C13 C10 C12 107.1(6) . . ?
C11 C10 C12 105.1(5) . . ?
C9 C10 C12 108.4(4) . . ?
C9 C14 C15 122.6(3) . . ?
C20 C15 C14 117.7(3) . . ?
C20 C15 C16 122.6(3) . . ?
C14 C15 C16 119.7(3) . . ?
C18 C16 C17 109.9(3) . . ?
C18 C16 C15 108.9(3) . . ?
C17 C16 C15 110.1(3) . . ?
C18 C16 C19 108.6(4) . . ?
C17 C16 C19 107.6(4) . . ?
C15 C16 C19 111.7(3) . . ?
C15 C20 C7 121.4(3) . . ?
N25 C21 C6 125.9(4) . . ?
N25 C21 C22 109.5(3) . . ?
C6 C21 C22 124.6(3) . . ?
C23 C22 C21 108.0(3) . . ?
C22 C23 C24 106.4(3) . . ?
N25 C24 C26 123.3(3) . . ?
N25 C24 C23 110.0(3) . . ?
C26 C24 C23 126.6(3) . . ?
C24 N25 C21 106.0(3) . . ?
C24 N25 Zn1 128.1(2) . . ?
C21 N25 Zn1 125.3(3) . . ?
C35 C26 N27 110.0(3) . . ?
C35 C26 C24 125.4(3) . . ?
N27 C26 C24 124.4(3) . . ?
N28 N27 C26 118.4(3) . . ?
N27 N28 C29 112.8(3) . . ?
C30 C29 C34 120.1(4) . . ?
C30 C29 N28 115.4(4) . . ?
C34 C29 N28 124.5(4) . . ?
C31 C30 C29 120.0(4) . . ?
C32 C31 C30 120.1(4) . . ?
C31 C32 C33 120.2(4) . . ?
C34 C33 C32 120.7(4) . . ?
C33 C34 C29 118.9(4) . . ?
N39 C35 C26 126.4(3) . . ?
N39 C35 C36 109.5(3) . . ?
C26 C35 C36 124.1(3) . . ?
C37 C36 C35 107.4(3) . . ?
C36 C37 C38 107.3(3) . . ?
N39 C38 C40 126.5(3) . . ?
N39 C38 C37 108.7(3) . . ?
C40 C38 C37 124.7(3) . . ?
C35 N39 C38 107.0(3) . . ?
C35 N39 Zn1 126.3(2) . . ?
C38 N39 Zn1 126.0(2) . . ?
C38 C40 C55 125.3(3) . . ?
C38 C40 C41 116.2(3) . . ?
C55 C40 C41 118.4(3) . . ?
C54 C41 C42 120.1(3) . . ?
C54 C41 C40 119.3(3) . . ?
C42 C41 C40 120.5(3) . . ?
C41 C42 C43 120.8(4) . . ?
C48 C43 C42 117.6(4) . . ?
C48 C43 C44 122.6(3) . . ?
C42 C43 C44 119.7(4) . . ?
C47 C44 C43 113.8(4) . . ?
C47 C44 C45 107.6(5) . . ?
C43 C44 C45 109.6(4) . . ?
C47 C44 C46 108.1(4) . . ?
C43 C44 C46 110.8(4) . . ?
C45 C44 C46 106.7(5) . . ?
C43 C48 C49 122.9(4) . . ?
C54 C49 C48 117.6(4) . . ?
C54 C49 C50 122.1(4) . . ?
C48 C49 C50 120.3(3) . . ?
C51 C50 C52 109.4(4) . . ?
C51 C50 C53 108.2(5) . . ?
C52 C50 C53 108.0(5) . . ?
C51 C50 C49 110.1(4) . . ?
C52 C50 C49 109.4(4) . . ?
C53 C50 C49 111.7(4) . . ?
C41 C54 C49 120.9(4) . . ?
N59 C55 C40 124.8(4) . . ?
N59 C55 C56 109.7(3) . . ?
C40 C55 C56 125.5(3) . . ?
C57 C56 C55 107.2(3) . . ?
C56 C57 C58 107.2(3) . . ?
N59 C58 C60 124.5(3) . . ?
N59 C58 C57 109.6(3) . . ?
C60 C58 C57 125.9(4) . . ?
C58 N59 C55 106.3(3) . . ?
C58 N59 Zn1 126.4(2) . . ?
C55 N59 Zn1 127.3(3) . . ?
C58 C60 C2 126.9(4) . . ?
C92 C91 C93 91.6(10) . 2_765 ?
C92 C91 C93 38.3(6) . . ?
C93 C91 C93 54.1(10) 2_765 . ?
C92 C91 C95 135.8(12) . 2_765 ?
C93 C91 C95 60.9(8) 2_765 2_765 ?
C93 C91 C95 102.6(10) . 2_765 ?
C92 C91 C94 126.8(9) . 2_765 ?
C93 C91 C94 35.4(5) 2_765 2_765 ?
C93 C91 C94 88.8(8) . 2_765 ?
C95 C91 C94 34.2(4) 2_765 2_765 ?
C91 C92 C93 103.5(11) . . ?
C91 C92 C94 141.5(5) . . ?
C93 C92 C94 38.2(6) . . ?
C91 C92 C93 53.4(9) . 2_765 ?
C93 C92 C93 51.1(10) . 2_765 ?
C94 C92 C93 88.3(7) . 2_765 ?
C94 C93 C92 103.5(11) . . ?
C94 C93 C93 156.4(15) . 2_765 ?
C92 C93 C93 93.9(10) . 2_765 ?
C94 C93 C91 90.6(9) . 2_765 ?
C92 C93 C91 161.6(15) . 2_765 ?
C93 C93 C91 69.5(10) 2_765 2_765 ?
C94 C93 C91 141.6(5) . . ?
C92 C93 C91 38.3(6) . . ?
C93 C93 C91 56.4(9) 2_765 . ?
C91 C93 C91 125.9(10) 2_765 . ?
C94 C93 C95 38.2(6) . . ?
C92 C93 C95 116.6(12) . . ?
C93 C93 C95 119.2(14) 2_765 . ?
C91 C93 C95 68.1(10) 2_765 . ?
C91 C93 C95 138.9(12) . . ?
C94 C93 C92 125.5(9) . 2_765 ?
C92 C93 C92 128.9(10) . 2_765 ?
C93 C93 C92 35.0(5) 2_765 2_765 ?
C91 C93 C92 35.0(5) 2_765 2_765 ?
C91 C93 C92 91.1(8) . 2_765 ?
C95 C93 C92 97.1(9) . 2_765 ?
C95 C94 C93 103.5(11) . . ?
C95 C94 C92 116.6(12) . . ?
C93 C94 C92 38.2(6) . . ?
C95 C94 C91 69.7(12) . 2_765 ?
C93 C94 C91 54.0(9) . 2_765 ?
C92 C94 C91 91.6(7) . 2_765 ?
C94 C95 C93 38.3(6) . . ?
C94 C95 C91 76.1(11) . 2_765 ?
C93 C95 C91 51.0(7) . 2_765 ?
C102 C101 C103 38.2(6) . . ?
C101 C102 C103 103.5(11) . . ?
C101 C102 C104 131.5(21) . . ?
C103 C102 C104 38.3(6) . . ?
C102 C103 C104 103.5(11) . . ?
C102 C103 C101 38.2(6) . . ?
C104 C103 C101 131.5(21) . . ?
C102 C103 C105 138.9(14) . . ?
C104 C103 C105 38.2(6) . . ?
C101 C103 C105 167.2(27) . . ?
C103 C104 C105 103.5(11) . . ?
C103 C104 C102 38.2(6) . . ?
C105 C104 C102 138.9(14) . . ?
C104 C105 C105 137.5(51) . 2_755 ?
C104 C105 C103 38.2(6) . . ?
C105 C105 C103 142.9(42) 2_755 . ?

loop_
_geom_bond_atom_site_label_1
_geom_bond_atom_site_label_2
_geom_bond_distance
_geom_bond_site_symmetry_2
_geom_bond_publ_flag
Zn1 N39 2.017(3) . ?
Zn1 N1 2.020(3) . ?
Zn1 N59 2.042(3) . ?
Zn1 N25 2.047(3) . ?
N1 C2 1.355(5) . ?
N1 C5 1.374(4) . ?
C2 C60 1.389(5) . ?
C2 C3 1.425(5) . ?
C3 C4 1.339(6) . ?
C4 C5 1.428(5) . ?
C5 C6 1.389(5) . ?
C6 C21 1.388(5) . ?
C6 C7 1.500(5) . ?
C7 C8 1.380(5) . ?
C7 C20 1.383(5) . ?
C8 C9 1.402(5) . ?
C9 C14 1.369(6) . ?
C9 C10 1.525(6) . ?
C10 C13 1.479(8) . ?
C10 C11 1.503(8) . ?
C10 C12 1.546(8) . ?
C14 C15 1.397(5) . ?
C15 C20 1.378(5) . ?
C15 C16 1.532(5) . ?
C16 C18 1.526(6) . ?
C16 C17 1.526(6) . ?
C16 C19 1.535(6) . ?
C21 N25 1.380(4) . ?
C21 C22 1.420(5) . ?
C22 C23 1.337(5) . ?
C23 C24 1.444(5) . ?
C24 N25 1.356(5) . ?
C24 C26 1.410(5) . ?
C26 C35 1.405(5) . ?
C26 N27 1.408(5) . ?
N27 N28 1.257(5) . ?
N28 C29 1.415(5) . ?
C29 C30 1.383(6) . ?
C29 C34 1.393(6) . ?
C30 C31 1.375(6) . ?
C31 C32 1.371(7) . ?
C32 C33 1.378(7) . ?
C33 C34 1.377(6) . ?
C35 N39 1.352(5) . ?
C35 C36 1.437(5) . ?
C36 C37 1.335(6) . ?
C37 C38 1.440(5) . ?
C38 N39 1.376(4) . ?
C38 C40 1.384(6) . ?
C40 C55 1.392(5) . ?
C40 C41 1.500(5) . ?
C41 C54 1.382(6) . ?
C41 C42 1.385(5) . ?
C42 C43 1.390(5) . ?
C43 C48 1.387(6) . ?
C43 C44 1.522(6) . ?
C44 C47 1.503(6) . ?
C44 C45 1.530(7) . ?
C44 C46 1.532(7) . ?
C48 C49 1.392(6) . ?
C49 C54 1.387(5) . ?
C49 C50 1.539(6) . ?
C50 C51 1.511(7) . ?
C50 C52 1.514(7) . ?
C50 C53 1.529(7) . ?
C55 N59 1.364(4) . ?
C55 C56 1.435(5) . ?
C56 C57 1.333(5) . ?
C57 C58 1.436(5) . ?
C58 N59 1.364(5) . ?
C58 C60 1.380(5) . ?
C91 C92 1.131(9) . ?
C91 C93 1.58(2) 2_765 ?
C91 C93 1.777(12) . ?
C91 C95 1.89(2) 2_765 ?
C91 C94 1.955(15) 2_765 ?
C92 C93 1.132(9) . ?
C92 C94 1.777(12) . ?
C92 C93 1.97(2) 2_765 ?
C93 C94 1.131(9) . ?
C93 C93 1.54(3) 2_765 ?
C93 C91 1.58(2) 2_765 ?
C93 C95 1.777(12) . ?
C93 C92 1.97(2) 2_765 ?
C94 C95 1.131(9) . ?
C94 C91 1.955(15) 2_765 ?
C95 C91 1.89(2) 2_765 ?
C101 C102 1.132(9) . ?
C101 C103 1.777(12) . ?
C102 C103 1.131(9) . ?
C102 C104 1.777(12) . ?
C103 C104 1.131(9) . ?
C103 C105 1.777(12) . ?
C104 C105 1.131(9) . ?
C105 C105 1.76(7) 2_755 ?
